data_4089432
loop_
_publ_author_name
'Despagnet-Ayoub, Emmanuelle'
'Henling, Lawrence M.'
'Labinger, Jay A.'
'Bercaw, John E.'

_publ_section_title
;
 Group 4 Transition-Metal Complexes of an Aniline--Carbene--Phenol Ligand
;
_journal_issue 10
_journal_name_full Organometallics
_journal_page_first 2934
_journal_paper_doi 10.1021/om4001567
_journal_volume 32
_journal_year 2013
_chemical_formula_moiety 'C34 H47 Cl3 N4 O Ti, C H2 Cl2'
_chemical_formula_sum 'C35 H49 Cl5 N4 O Ti'
_chemical_formula_weight 766.93
_space_group_crystal_system monoclinic
_space_group_IT_number 14
_space_group_name_Hall '-P 2ybc'
_space_group_name_H-M_alt 'P 1 21/c 1'
_atom_sites_solution_hydrogens geom
_atom_sites_solution_primary dual
_audit_creation_date 2012-11-22
_audit_creation_method
;
  Olex2 1.2
  (compiled Nov  5 2012 18:25:38, GUI svn.r4372)'
 SHELXL-2012,
 and manual edit
;
_cell_angle_alpha 90
_cell_angle_beta 111.266(5)
_cell_angle_gamma 90
_cell_formula_units_Z 4
_cell_length_a 16.1106(13)
_cell_length_b 23.8534(18)
_cell_length_c 11.4136(9)
_cell_measurement_reflns_used 9119
_cell_measurement_temperature 100
_cell_measurement_theta_max 29.08
_cell_measurement_theta_min 2.57
_cell_volume 4087.5(6)
_computing_cell_refinement 'SAINT V8.27B (Bruker-AXS, 2007)'
_computing_data_collection 'APEX2 2012.2-0 (Bruker-AXS, 2007)'
_computing_data_reduction 'SAINT V8.27B (Bruker-AXS, 2007)'
_computing_molecular_graphics 'DIAMOND 3 (Crystal Impact, 1999)'
_computing_publication_material
;
O. V. Dolomanov, L. J. Bourhis, R. J. Gildea, J. A. K. Howard and H. Puschmann,
OLEX2: a complete structure solution, refinement and analysis program.
J. Appl. Cryst. (2009). 42, 339-341.
 and SHELXTL (Bruker-AXS, 2007)
;
_computing_structure_refinement 'SHELXL-2012/6 (Sheldrick, 2012)'
_computing_structure_solution
;
SHELXT (Sheldrick, 2012)
PLATON (Spek, 2005)
;
_diffrn_ambient_temperature 100
_diffrn_detector_area_resol_mean 8.33
_diffrn_measured_fraction_theta_full 0.999
_diffrn_measured_fraction_theta_max 0.935
_diffrn_measurement_device_type 'Bruker APEX-II CCD'
_diffrn_measurement_method '\f and \w scans'
_diffrn_radiation_monochromator graphite
_diffrn_radiation_type MoK\a
_diffrn_radiation_wavelength 0.71073
_diffrn_reflns_av_unetI/netI 0.0957
_diffrn_reflns_Laue_measured_fraction_full 0.999
_diffrn_reflns_Laue_measured_fraction_max 0.935
_diffrn_reflns_limit_h_max 24
_diffrn_reflns_limit_h_min -25
_diffrn_reflns_limit_k_max 38
_diffrn_reflns_limit_k_min -38
_diffrn_reflns_limit_l_max 18
_diffrn_reflns_limit_l_min -18
_diffrn_reflns_number 17164
_diffrn_reflns_point_group_measured_fraction_full 0.999
_diffrn_reflns_point_group_measured_fraction_max 0.935
_diffrn_reflns_theta_full 25.000
_diffrn_reflns_theta_max 35.267
_diffrn_reflns_theta_min 1.603
_diffrn_source_current 30.0
_diffrn_source_power 1.5
_diffrn_source_target Mo
_diffrn_source_voltage 50.0
_diffrn_standards_number 0
_exptl_absorpt_coefficient_mu 0.567
_exptl_absorpt_correction_T_max 1.0000
_exptl_absorpt_correction_T_min 0.7079
_exptl_absorpt_correction_type multi-scan
_exptl_absorpt_process_details
;
SADABS-2012/1 (Bruker,2012) was used for absorption correction.
wR2(int) was 0.0979 before and 0.0756 after correction.
The Ratio of minimum to maximum transmission is 0.7079.
The \l/2 correction factor is 0.0015.
;
_exptl_crystal_colour red
_exptl_crystal_colour_primary red
_exptl_crystal_density_diffrn 1.246
_exptl_crystal_description needle
_exptl_crystal_F_000 1608
_exptl_crystal_size_max 0.50
_exptl_crystal_size_mid 0.15
_exptl_crystal_size_min 0.11
_refine_diff_density_max 4.223
_refine_diff_density_min -4.817
_refine_diff_density_rms 0.569
_refine_ls_extinction_method none
_refine_ls_goodness_of_fit_ref 2.695
_refine_ls_hydrogen_treatment constr
_refine_ls_matrix_type full
_refine_ls_number_parameters 428
_refine_ls_number_reflns 17164
_refine_ls_number_restraints 0
_refine_ls_restrained_S_all 2.695
_refine_ls_R_factor_all 0.3101
_refine_ls_R_factor_gt 0.2525
_refine_ls_shift/su_max 0.000
_refine_ls_shift/su_mean 0.000
_refine_ls_structure_factor_coef Fsqd
_refine_ls_weighting_details
;
 w=1/[\s^2^(Fo^2^)+(0.2000P)^2^]
 where P=(Fo^2^+2Fc^2^)/3
;
_refine_ls_weighting_scheme calc
_refine_ls_wR_factor_gt 0.6466
_refine_ls_wR_factor_ref 0.6664
_reflns_Friedel_coverage 0.000
_reflns_number_gt 10600
_reflns_number_total 17164
_reflns_threshold_expression 'I > 2\s(I)'
_cod_data_source_file om4001567_si_002.cif
_cod_data_source_block compound6
_cod_depositor_comments
;
The following automatic conversions were performed:

data item '_diffrn_source_target' value 'MO' was changed to 'Mo' in
accordance with the
/home/saulius/struct/COD-crude-data/automatic-downloads/DataCite-retrospective/ACS/depositions/lib/dictionaries/cif_core.dic
dictionary named 'cif_core.dic' version 2.4.2 last updated on
2011-04-26.

Automatic conversion script
Id: cif_fix_values 6909 2019-04-08 15:41:33Z antanas 
;
_cod_database_code 4089432
_olex2_refinement_description
;
1. Fixed Uiso
 At 1.2 times of:
  {H35A,H35B} of C35, H18 of C18, H19 of C19, H20 of C20, H21 of C21, H23 of
  C23, H26 of C26, H28 of C28, H8 of C8, H6 of C6, {H2A,H2B} of C2, {H1A,H1B}
  of C1, H4 of N4
 At 1.5 times of:
  {H34A,H34B,H34C} of C34, {H15A,H15B,H15C} of C15, {H16A,H16B,H16C} of C16,
  {H30A,H30B,H30C} of C30, {H31A,H31B,H31C} of C31, {H32A,H32B,H32C} of C32,
  {H33A,H33B,H33C} of C33, {H14A,H14B,H14C} of C14, {H12A,H12B,H12C} of C12,
  {H11A,H11B,H11C} of C11, {H10A,H10B,H10C} of C10
2.a Ternary CH refined with riding coordinates:
 N4(H4)
2.b Secondary CH2 refined with riding coordinates:
 C1(H1A,H1B), C2(H2A,H2B), C35(H35A,H35B)
2.c Aromatic/amide H refined with riding coordinates:
 C6(H6), C8(H8), C18(H18), C19(H19), C20(H20), C21(H21), C23(H23), C26(H26),
 C28(H28)
2.d Idealised Me refined as rotating group:
 C10(H10A,H10B,H10C), C11(H11A,H11B,H11C), C12(H12A,H12B,H12C), C14(H14A,H14B,
 H14C), C15(H15A,H15B,H15C), C16(H16A,H16B,H16C), C30(H30A,H30B,H30C), C31(H31A,
 H31B,H31C), C32(H32A,H32B,H32C), C33(H33A,H33B,H33C), C34(H34A,H34B,H34C)
;
_shelx_estimated_absorpt_t_max 0.940
_shelx_estimated_absorpt_t_min 0.765
_shelx_space_group_comment
;
The symmetry employed for this shelxl refinement is uniquely defined
by the following loop, which should always be used as a source of
symmetry information in preference to the above space-group names.
They are only intended as comments.
;
_shelxl_version_number 2012-6

loop_
_space_group_symop_operation_xyz
'x, y, z'
'-x, y+1/2, -z+1/2'
'-x, -y, -z'
'x, -y-1/2, z-1/2'

loop_
_atom_site_label
_atom_site_type_symbol
_atom_site_fract_x
_atom_site_fract_y
_atom_site_fract_z
_atom_site_U_iso_or_equiv
_atom_site_adp_type
_atom_site_occupancy
_atom_site_site_symmetry_order
_atom_site_calc_flag
_atom_site_refinement_flags_posn
_atom_site_refinement_flags_adp
Ti1 Ti 0.87850(14) 0.36059(7) 1.0748(2) 0.0179(5) Uani 1 1 d . .
Cl1 Cl 0.9629(2) 0.28118(11) 1.0589(3) 0.0241(6) Uani 1 1 d . .
Cl2 Cl 0.9086(2) 0.35227(12) 1.2925(3) 0.0254(6) Uani 1 1 d . .
Cl3 Cl 0.7451(2) 0.30733(10) 1.0340(3) 0.0232(6) Uani 1 1 d . .
O1 O 0.8117(5) 0.4267(3) 1.0583(8) 0.0163(15) Uani 1 1 d . .
N1 N 0.8596(7) 0.3819(4) 0.8966(11) 0.019(2) Uani 1 1 d . .
N2 N 0.7554(7) 0.3118(4) 0.6758(11) 0.019(2) Uani 1 1 d . .
N3 N 0.6118(8) 0.3114(4) 0.6312(11) 0.0195(19) Uani 1 1 d . .
N4 N 1.0094(6) 0.4077(4) 1.1475(12) 0.021(2) Uani 1 1 d . .
H4 H 1.0425 0.3903 1.2230 0.025 Uiso 1 1 calc R U
C1 C 0.8971(9) 0.3570(5) 0.8117(15) 0.029(3) Uani 1 1 d . .
H1A H 0.9607 0.3484 0.8588 0.035 Uiso 1 1 calc R U
H1B H 0.8943 0.3847 0.7457 0.035 Uiso 1 1 calc R U
C2 C 0.8501(8) 0.3035(4) 0.7490(14) 0.023(3) Uani 1 1 d . .
H2A H 0.8797 0.2889 0.6928 0.028 Uiso 1 1 calc R U
H2B H 0.8564 0.2749 0.8145 0.028 Uiso 1 1 calc R U
C3 C 0.8046(8) 0.4289(4) 0.8556(14) 0.020(2) Uani 1 1 d . .
C4 C 0.7778(8) 0.4522(4) 0.9516(14) 0.020(2) Uani 1 1 d . .
C5 C 0.7210(8) 0.4990(4) 0.9293(12) 0.017(2) Uani 1 1 d . .
C6 C 0.6937(8) 0.5216(4) 0.8119(14) 0.022(2) Uani 1 1 d . .
H6 H 0.6560 0.5536 0.7956 0.026 Uiso 1 1 calc R U
C7 C 0.7183(9) 0.5000(4) 0.7102(15) 0.025(3) Uani 1 1 d . .
C8 C 0.7745(7) 0.4522(4) 0.7352(12) 0.018(2) Uani 1 1 d . .
H8 H 0.7914 0.4362 0.6709 0.021 Uiso 1 1 calc R U
C9 C 0.6906(10) 0.5224(5) 1.0300(16) 0.029(3) Uani 1 1 d . .
C10 C 0.6439(12) 0.4775(7) 1.0803(18) 0.038(4) Uani 1 1 d . .
H10A H 0.6879 0.4502 1.1305 0.057 Uiso 1 1 calc R U
H10B H 0.5989 0.4584 1.0097 0.057 Uiso 1 1 calc R U
H10C H 0.6151 0.4953 1.1330 0.057 Uiso 1 1 calc R U
C11 C 0.7738(14) 0.5432(6) 1.1424(19) 0.044(4) Uani 1 1 d . .
H11A H 0.7541 0.5636 1.2023 0.066 Uiso 1 1 calc R U
H11B H 0.8093 0.5682 1.1109 0.066 Uiso 1 1 calc R U
H11C H 0.8100 0.5110 1.1844 0.066 Uiso 1 1 calc R U
C12 C 0.6292(15) 0.5727(7) 0.9853(19) 0.055(6) Uani 1 1 d . .
H12A H 0.6118 0.5863 1.0541 0.082 Uiso 1 1 calc R U
H12B H 0.5759 0.5616 0.9142 0.082 Uiso 1 1 calc R U
H12C H 0.6603 0.6025 0.9588 0.082 Uiso 1 1 calc R U
C13 C 0.6883(9) 0.5253(5) 0.5813(13) 0.021(2) Uani 1 1 d . .
C14 C 0.7666(11) 0.5373(6) 0.5391(16) 0.037(3) Uani 1 1 d . .
H14A H 0.8069 0.5644 0.5967 0.055 Uiso 1 1 calc R U
H14B H 0.7441 0.5529 0.4539 0.055 Uiso 1 1 calc R U
H14C H 0.7989 0.5024 0.5399 0.055 Uiso 1 1 calc R U
C15 C 0.6234(11) 0.4843(6) 0.4893(18) 0.044(5) Uani 1 1 d . .
H15A H 0.6553 0.4501 0.4836 0.066 Uiso 1 1 calc R U
H15B H 0.5981 0.5018 0.4061 0.066 Uiso 1 1 calc R U
H15C H 0.5754 0.4750 0.5194 0.066 Uiso 1 1 calc R U
C16 C 0.6351(11) 0.5805(5) 0.5787(17) 0.035(4) Uani 1 1 d . .
H16A H 0.5786 0.5713 0.5881 0.052 Uiso 1 1 calc R U
H16B H 0.6232 0.5998 0.4984 0.052 Uiso 1 1 calc R U
H16C H 0.6703 0.6050 0.6478 0.052 Uiso 1 1 calc R U
C17 C 0.7206(9) 0.3272(4) 0.5498(15) 0.025(3) Uani 1 1 d . .
C18 C 0.7603(9) 0.3396(5) 0.4629(13) 0.026(3) Uani 1 1 d . .
H18 H 0.8231 0.3403 0.4847 0.031 Uiso 1 1 calc R U
C19 C 0.7018(11) 0.3507(5) 0.3431(18) 0.033(3) Uani 1 1 d . .
H19 H 0.7248 0.3581 0.2789 0.039 Uiso 1 1 calc R U
C20 C 0.6113(10) 0.3516(5) 0.3135(17) 0.029(3) Uani 1 1 d . .
H20 H 0.5741 0.3608 0.2300 0.035 Uiso 1 1 calc R U
C21 C 0.5709(9) 0.3393(5) 0.4026(15) 0.027(3) Uani 1 1 d . .
H21 H 0.5082 0.3395 0.3816 0.032 Uiso 1 1 calc R U
C22 C 0.6288(8) 0.3272(4) 0.5199(12) 0.018(2) Uani 1 1 d . .
C23 C 0.6898(8) 0.3034(4) 0.7189(12) 0.019(2) Uani 1 1 d . .
H23 H 0.6986 0.2928 0.8028 0.023 Uiso 1 1 calc R U
C24 C 0.5267(9) 0.3051(5) 0.6415(13) 0.023(3) Uani 1 1 d . .
C25 C 0.4731(9) 0.2586(5) 0.5904(16) 0.029(3) Uani 1 1 d . .
C26 C 0.3923(9) 0.2524(8) 0.6079(18) 0.038(3) Uani 1 1 d . .
H26 H 0.3564 0.2206 0.5727 0.046 Uiso 1 1 calc R U
C27 C 0.3629(10) 0.2900(8) 0.6732(16) 0.037(3) Uani 1 1 d . .
C28 C 0.4138(10) 0.3370(7) 0.7217(14) 0.031(3) Uani 1 1 d . .
H28 H 0.3923 0.3644 0.7642 0.037 Uiso 1 1 calc R U
C29 C 0.4966(10) 0.3454(6) 0.7097(14) 0.027(3) Uani 1 1 d . .
C30 C 0.5075(10) 0.2157(6) 0.5170(16) 0.032(3) Uani 1 1 d . .
H30A H 0.4972 0.2302 0.4326 0.048 Uiso 1 1 calc R U
H30B H 0.4756 0.1801 0.5105 0.048 Uiso 1 1 calc R U
H30C H 0.5714 0.2095 0.5615 0.048 Uiso 1 1 calc R U
C31 C 0.2765(12) 0.2826(12) 0.698(2) 0.062(7) Uani 1 1 d . .
H31A H 0.2418 0.2519 0.6459 0.094 Uiso 1 1 calc R U
H31B H 0.2418 0.3174 0.6766 0.094 Uiso 1 1 calc R U
H31C H 0.2905 0.2738 0.7868 0.094 Uiso 1 1 calc R U
C32 C 0.5513(11) 0.3952(6) 0.7656(17) 0.033(3) Uani 1 1 d . .
H32A H 0.5144 0.4230 0.7874 0.050 Uiso 1 1 calc R U
H32B H 0.5745 0.4115 0.7049 0.050 Uiso 1 1 calc R U
H32C H 0.6010 0.3842 0.8416 0.050 Uiso 1 1 calc R U
C33 C 1.0670(9) 0.4056(6) 1.0703(15) 0.036(4) Uani 1 1 d . .
H33A H 1.0359 0.4235 0.9888 0.054 Uiso 1 1 calc R U
H33B H 1.0799 0.3665 1.0572 0.054 Uiso 1 1 calc R U
H33C H 1.1229 0.4256 1.1143 0.054 Uiso 1 1 calc R U
C34 C 0.9969(10) 0.4655(5) 1.1814(19) 0.039(4) Uani 1 1 d . .
H34A H 0.9670 0.4653 1.2424 0.058 Uiso 1 1 calc R U
H34B H 0.9604 0.4860 1.1059 0.058 Uiso 1 1 calc R U
H34C H 1.0551 0.4838 1.2186 0.058 Uiso 1 1 calc R U
Cl4 Cl 0.1660(3) 0.18261(15) 0.8683(5) 0.0435(11) Uani 1 1 d . .
Cl5 Cl 0.1417(3) 0.30265(15) 0.8865(7) 0.0589(16) Uani 1 1 d . .
C35 C 0.0925(9) 0.2360(5) 0.8799(15) 0.030(3) Uani 1 1 d . .
H35A H 0.0361 0.2342 0.8061 0.035 Uiso 1 1 calc R U
H35B H 0.0783 0.2300 0.9564 0.035 Uiso 1 1 calc R U

loop_
_atom_site_aniso_label
_atom_site_aniso_U_11
_atom_site_aniso_U_22
_atom_site_aniso_U_33
_atom_site_aniso_U_23
_atom_site_aniso_U_13
_atom_site_aniso_U_12
Ti1 0.0137(8) 0.0131(6) 0.0258(12) 0.0015(7) 0.0058(9) 0.0000(6)
Cl1 0.0202(12) 0.0192(10) 0.0332(18) 0.0037(11) 0.0100(13) 0.0064(10)
Cl2 0.0208(13) 0.0272(11) 0.0282(17) 0.0020(11) 0.0090(13) -0.0004(10)
Cl3 0.0170(11) 0.0188(10) 0.0291(17) 0.0012(10) 0.0027(12) -0.0054(9)
O1 0.015(3) 0.016(3) 0.016(4) 0.002(3) 0.003(3) 0.003(3)
N1 0.014(4) 0.014(3) 0.028(6) -0.002(4) 0.005(4) -0.001(3)
N2 0.012(4) 0.016(3) 0.024(6) -0.002(4) 0.001(4) -0.002(3)
N3 0.022(5) 0.021(4) 0.019(5) 0.000(4) 0.011(5) 0.002(4)
N4 0.012(4) 0.022(4) 0.032(6) 0.005(4) 0.013(4) -0.001(3)
C1 0.022(6) 0.019(4) 0.036(8) 0.000(5) -0.001(6) 0.003(4)
C2 0.012(4) 0.019(4) 0.028(7) -0.005(4) -0.004(5) 0.001(4)
C3 0.013(4) 0.012(3) 0.036(7) -0.004(4) 0.010(5) -0.002(3)
C4 0.014(4) 0.011(3) 0.037(7) -0.007(4) 0.012(5) -0.002(3)
C5 0.014(4) 0.016(4) 0.020(6) -0.002(4) 0.005(5) 0.004(4)
C6 0.015(5) 0.017(4) 0.039(8) -0.005(5) 0.016(5) 0.004(4)
C7 0.023(5) 0.016(4) 0.045(8) 0.005(5) 0.023(6) -0.001(4)
C8 0.010(4) 0.016(4) 0.023(6) 0.004(4) 0.001(4) 0.001(3)
C9 0.026(6) 0.023(5) 0.039(8) 0.000(5) 0.010(6) 0.009(5)
C10 0.034(8) 0.044(7) 0.047(10) 0.005(7) 0.028(8) 0.011(7)
C11 0.059(11) 0.028(6) 0.050(11) -0.013(7) 0.027(10) -0.002(7)
C12 0.065(13) 0.040(7) 0.040(11) -0.005(7) -0.004(10) 0.036(9)
C13 0.022(6) 0.020(4) 0.023(6) 0.004(4) 0.011(5) -0.001(4)
C14 0.038(8) 0.031(6) 0.030(8) 0.000(6) 0.000(7) -0.004(6)
C15 0.033(8) 0.031(6) 0.042(10) 0.004(6) -0.018(8) -0.006(6)
C16 0.029(7) 0.025(5) 0.036(9) 0.008(6) -0.005(7) 0.012(5)
C17 0.020(5) 0.014(4) 0.037(8) -0.006(4) 0.007(6) -0.006(4)
C18 0.021(5) 0.024(5) 0.017(6) -0.003(5) -0.010(5) 0.002(4)
C19 0.032(7) 0.027(5) 0.043(9) 0.000(6) 0.019(7) 0.008(5)
C20 0.027(7) 0.029(5) 0.034(8) 0.002(5) 0.014(6) 0.000(5)
C21 0.018(5) 0.024(5) 0.034(8) -0.006(5) 0.005(6) 0.003(4)
C22 0.015(5) 0.017(4) 0.016(6) 0.006(4) -0.002(5) 0.004(4)
C23 0.024(5) 0.020(4) 0.013(6) 0.000(4) 0.005(5) 0.000(4)
C24 0.030(6) 0.022(4) 0.033(7) 0.001(4) 0.031(6) 0.003(4)
C25 0.022(5) 0.030(5) 0.038(8) -0.001(6) 0.014(6) -0.007(5)
C26 0.017(5) 0.050(8) 0.041(9) 0.006(7) 0.002(6) -0.007(6)
C27 0.018(6) 0.065(9) 0.022(7) 0.004(7) 0.001(6) -0.006(7)
C28 0.021(6) 0.051(8) 0.018(7) 0.004(6) 0.005(6) 0.013(6)
C29 0.028(6) 0.030(5) 0.017(6) -0.001(5) 0.001(6) 0.005(5)
C30 0.025(6) 0.034(6) 0.035(8) -0.006(6) 0.007(6) -0.017(5)
C31 0.020(7) 0.13(2) 0.044(12) 0.003(12) 0.017(8) -0.015(10)
C32 0.036(8) 0.033(6) 0.037(9) -0.006(6) 0.021(7) 0.005(6)
C33 0.017(5) 0.037(6) 0.030(8) 0.007(6) -0.020(6) -0.012(5)
C34 0.023(6) 0.021(5) 0.059(12) 0.000(6) 0.000(7) -0.005(5)
Cl4 0.0252(16) 0.0306(14) 0.067(3) -0.0114(17) 0.0078(19) 0.0046(13)
Cl5 0.047(2) 0.0281(14) 0.119(5) -0.012(2) 0.050(3) -0.0029(15)
C35 0.021(5) 0.032(6) 0.031(8) -0.011(5) 0.004(6) 0.001(5)

loop_
_atom_type_symbol
_atom_type_description
_atom_type_scat_dispersion_real
_atom_type_scat_dispersion_imag
_atom_type_scat_source
C C 0.0033 0.0016 'International Tables Vol C Tables 4.2.6.8 and 6.1.1.4'
H H 0.0000 0.0000 'International Tables Vol C Tables 4.2.6.8 and 6.1.1.4'
Cl Cl 0.1484 0.1585 'International Tables Vol C Tables 4.2.6.8 and 6.1.1.4'
N N 0.0061 0.0033 'International Tables Vol C Tables 4.2.6.8 and 6.1.1.4'
O O 0.0106 0.0060 'International Tables Vol C Tables 4.2.6.8 and 6.1.1.4'
Ti Ti 0.2776 0.4457 'International Tables Vol C Tables 4.2.6.8 and 6.1.1.4'

loop_
_geom_angle_atom_site_label_1
_geom_angle_atom_site_label_2
_geom_angle_atom_site_label_3
_geom_angle
Cl1 Ti1 Cl3 93.46(12)
Cl2 Ti1 Cl1 96.24(14)
Cl2 Ti1 Cl3 89.29(14)
O1 Ti1 Cl1 169.6(3)
O1 Ti1 Cl2 93.9(3)
O1 Ti1 Cl3 89.1(3)
O1 Ti1 N1 79.4(4)
O1 Ti1 N4 92.5(3)
N1 Ti1 Cl1 90.3(3)
N1 Ti1 Cl2 169.8(3)
N1 Ti1 Cl3 98.1(3)
N1 Ti1 N4 91.4(4)
N4 Ti1 Cl1 86.6(3)
N4 Ti1 Cl2 81.2(3)
N4 Ti1 Cl3 170.5(3)
C4 O1 Ti1 121.4(7)
C1 N1 Ti1 129.0(8)
C3 N1 Ti1 112.6(9)
C3 N1 C1 118.3(11)
C17 N2 C2 125.0(12)
C23 N2 C2 124.9(12)
C23 N2 C17 110.1(10)
C23 N3 C22 106.0(10)
C23 N3 C24 127.5(11)
C24 N3 C22 126.5(11)
Ti1 N4 H4 105.2
C33 N4 Ti1 117.6(8)
C33 N4 H4 105.2
C34 N4 Ti1 111.4(8)
C34 N4 H4 105.2
C34 N4 C33 111.2(11)
N1 C1 H1A 108.8
N1 C1 H1B 108.8
N1 C1 C2 113.7(12)
H1A C1 H1B 107.7
C2 C1 H1A 108.8
C2 C1 H1B 108.8
N2 C2 C1 113.1(9)
N2 C2 H2A 109.0
N2 C2 H2B 109.0
C1 C2 H2A 109.0
C1 C2 H2B 109.0
H2A C2 H2B 107.8
N1 C3 C4 112.7(12)
C8 C3 N1 126.8(11)
C8 C3 C4 120.5(10)
O1 C4 C3 113.5(9)
O1 C4 C5 124.7(12)
C5 C4 C3 121.8(12)
C4 C5 C9 121.6(11)
C6 C5 C4 116.7(11)
C6 C5 C9 121.6(10)
C5 C6 H6 117.9
C5 C6 C7 124.2(10)
C7 C6 H6 117.9
C6 C7 C13 124.0(10)
C8 C7 C6 117.6(12)
C8 C7 C13 118.4(12)
C3 C8 C7 119.1(12)
C3 C8 H8 120.5
C7 C8 H8 120.5
C5 C9 C10 111.5(11)
C5 C9 C11 108.9(12)
C5 C9 C12 112.8(14)
C10 C9 C11 107.8(14)
C12 C9 C10 109.1(15)
C12 C9 C11 106.5(12)
C9 C10 H10A 109.5
C9 C10 H10B 109.5
C9 C10 H10C 109.5
H10A C10 H10B 109.5
H10A C10 H10C 109.5
H10B C10 H10C 109.5
C9 C11 H11A 109.5
C9 C11 H11B 109.5
C9 C11 H11C 109.5
H11A C11 H11B 109.5
H11A C11 H11C 109.5
H11B C11 H11C 109.5
C9 C12 H12A 109.5
C9 C12 H12B 109.5
C9 C12 H12C 109.5
H12A C12 H12B 109.5
H12A C12 H12C 109.5
H12B C12 H12C 109.5
C7 C13 C14 112.0(11)
C7 C13 C15 108.2(11)
C7 C13 C16 109.7(11)
C14 C13 C15 109.8(13)
C14 C13 C16 110.1(11)
C15 C13 C16 106.9(12)
C13 C14 H14A 109.5
C13 C14 H14B 109.5
C13 C14 H14C 109.5
H14A C14 H14B 109.5
H14A C14 H14C 109.5
H14B C14 H14C 109.5
C13 C15 H15A 109.5
C13 C15 H15B 109.5
C13 C15 H15C 109.5
H15A C15 H15B 109.5
H15A C15 H15C 109.5
H15B C15 H15C 109.5
C13 C16 H16A 109.5
C13 C16 H16B 109.5
C13 C16 H16C 109.5
H16A C16 H16B 109.5
H16A C16 H16C 109.5
H16B C16 H16C 109.5
N2 C17 C18 132.4(12)
N2 C17 C22 104.4(12)
C22 C17 C18 123.2(13)
C17 C18 H18 122.5
C19 C18 C17 115.0(13)
C19 C18 H18 122.5
C18 C19 H19 118.9
C20 C19 C18 122.1(16)
C20 C19 H19 118.9
C19 C20 H20 118.6
C19 C20 C21 122.8(16)
C21 C20 H20 118.6
C20 C21 H21 122.6
C22 C21 C20 114.9(13)
C22 C21 H21 122.6
C17 C22 N3 107.9(11)
C21 C22 N3 130.0(12)
C21 C22 C17 122.1(13)
N2 C23 H23 124.3
N3 C23 N2 111.5(11)
N3 C23 H23 124.3
C25 C24 N3 121.0(11)
C25 C24 C29 118.8(12)
C29 C24 N3 120.1(12)
C24 C25 C30 117.7(11)
C26 C25 C24 119.4(14)
C26 C25 C30 123.0(13)
C25 C26 H26 118.7
C27 C26 C25 122.7(15)
C27 C26 H26 118.7
C26 C27 C28 118.8(14)
C26 C27 C31 123.3(17)
C28 C27 C31 117.9(18)
C27 C28 H28 119.2
C27 C28 C29 121.5(14)
C29 C28 H28 119.2
C24 C29 C32 120.6(14)
C28 C29 C24 118.7(13)
C28 C29 C32 120.6(13)
C25 C30 H30A 109.5
C25 C30 H30B 109.5
C25 C30 H30C 109.5
H30A C30 H30B 109.5
H30A C30 H30C 109.5
H30B C30 H30C 109.5
C27 C31 H31A 109.5
C27 C31 H31B 109.5
C27 C31 H31C 109.5
H31A C31 H31B 109.5
H31A C31 H31C 109.5
H31B C31 H31C 109.5
C29 C32 H32A 109.5
C29 C32 H32B 109.5
C29 C32 H32C 109.5
H32A C32 H32B 109.5
H32A C32 H32C 109.5
H32B C32 H32C 109.5
N4 C33 H33A 109.5
N4 C33 H33B 109.5
N4 C33 H33C 109.5
H33A C33 H33B 109.5
H33A C33 H33C 109.5
H33B C33 H33C 109.5
N4 C34 H34A 109.5
N4 C34 H34B 109.5
N4 C34 H34C 109.5
H34A C34 H34B 109.5
H34A C34 H34C 109.5
H34B C34 H34C 109.5
Cl4 C35 H35A 109.6
Cl4 C35 H35B 109.6
Cl5 C35 Cl4 110.3(8)
Cl5 C35 H35A 109.6
Cl5 C35 H35B 109.6
H35A C35 H35B 108.1

loop_
_geom_bond_atom_site_label_1
_geom_bond_atom_site_label_2
_geom_bond_distance
Ti1 Cl1 2.376(3)
Ti1 Cl2 2.361(4)
Ti1 Cl3 2.393(3)
Ti1 O1 1.880(7)
Ti1 N1 2.010(12)
Ti1 N4 2.265(10)
O1 C4 1.291(16)
N1 C1 1.443(19)
N1 C3 1.400(14)
N2 C2 1.462(15)
N2 C17 1.390(19)
N2 C23 1.334(17)
N3 C22 1.443(17)
N3 C23 1.306(17)
N3 C24 1.426(16)
N4 H4 0.9300
N4 C33 1.49(2)
N4 C34 1.465(17)
C1 H1A 0.9900
C1 H1B 0.9900
C1 C2 1.523(16)
C2 H2A 0.9900
C2 H2B 0.9900
C3 C4 1.428(18)
C3 C8 1.396(19)
C4 C5 1.407(14)
C5 C6 1.361(19)
C5 C9 1.51(2)
C6 H6 0.9500
C6 C7 1.450(19)
C7 C8 1.420(15)
C7 C13 1.499(19)
C8 H8 0.9500
C9 C10 1.53(2)
C9 C11 1.56(2)
C9 C12 1.521(19)
C10 H10A 0.9800
C10 H10B 0.9800
C10 H10C 0.9800
C11 H11A 0.9800
C11 H11B 0.9800
C11 H11C 0.9800
C12 H12A 0.9800
C12 H12B 0.9800
C12 H12C 0.9800
C13 C14 1.53(2)
C13 C15 1.534(19)
C13 C16 1.566(18)
C14 H14A 0.9800
C14 H14B 0.9800
C14 H14C 0.9800
C15 H15A 0.9800
C15 H15B 0.9800
C15 H15C 0.9800
C16 H16A 0.9800
C16 H16B 0.9800
C16 H16C 0.9800
C17 C18 1.39(2)
C17 C22 1.391(17)
C18 H18 0.9500
C18 C19 1.38(2)
C19 H19 0.9500
C19 C20 1.37(2)
C20 H20 0.9500
C20 C21 1.42(2)
C21 H21 0.9500
C21 C22 1.356(19)
C23 H23 0.9500
C24 C25 1.397(18)
C24 C29 1.426(18)
C25 C26 1.39(2)
C25 C30 1.55(2)
C26 H26 0.9500
C26 C27 1.36(3)
C27 C28 1.38(2)
C27 C31 1.53(2)
C28 H28 0.9500
C28 C29 1.40(2)
C29 C32 1.48(2)
C30 H30A 0.9800
C30 H30B 0.9800
C30 H30C 0.9800
C31 H31A 0.9800
C31 H31B 0.9800
C31 H31C 0.9800
C32 H32A 0.9800
C32 H32B 0.9800
C32 H32C 0.9800
C33 H33A 0.9800
C33 H33B 0.9800
C33 H33C 0.9800
C34 H34A 0.9800
C34 H34B 0.9800
C34 H34C 0.9800
Cl4 C35 1.777(13)
Cl5 C35 1.766(14)
C35 H35A 0.9900
C35 H35B 0.9900

loop_
_geom_hbond_atom_site_label_D
_geom_hbond_atom_site_label_H
_geom_hbond_atom_site_label_A
_geom_hbond_distance_DH
_geom_hbond_distance_HA
_geom_hbond_distance_DA
_geom_hbond_angle_DHA
_geom_hbond_site_symmetry_A
N4 H4 Cl4 0.93 2.71 3.570(11) 154.1 4_666
C2 H2A Cl1 0.99 2.90 3.866(14) 165.1 4_565
C2 H2B Cl1 0.99 2.70 3.382(15) 126.6 .
C23 H23 Cl3 0.95 2.49 3.378(13) 155.3 .
C33 H33B Cl1 0.98 2.78 3.389(14) 120.9 .
C33 H33B Cl5 0.98 2.92 3.703(19) 137.9 1_655
C34 H34A Cl2 0.98 2.98 3.498(16) 114.3 .
C35 H35A Cl1 0.99 2.66 3.521(16) 145.7 4_465
C35 H35A Cl2 0.99 2.87 3.472(14) 119.6 4_465
C35 H35B Cl1 0.99 2.81 3.577(15) 134.7 1_455
